data_4322687
loop_
_publ_author_name
'Takeichiro Koga'
'Hideki Furutachi'
'Takako Nakamura'
'Nobuo Fukita'
'Masaaki Ohba'
'Kazuhiro Takahashi'
'Hisashi \=Okawa'

_publ_section_title
;
 Dinuclear Nickel(II) Complexes of Phenol-Based "End-Off" Compartmental
 Ligands and Their Urea Adducts Relevant to the Urease Active Site
;
_journal_name_full 'Inorganic Chemistry'
_journal_page_first 989
_journal_page_last 996
_journal_paper_doi 10.1021/ic971209p
_journal_volume 37
_journal_year 1998
_chemical_formula_sum 'C21 H32 Br N7 Ni2 O2 S3'
_space_group_IT_number 15
_symmetry_cell_setting monoclinic
_symmetry_Int_Tables_number 15
_symmetry_space_group_name_Hall '-C 2yc'
_symmetry_space_group_name_H-M 'C 1 2/c 1'
_audit_creation_date 'Mon Aug 25 13:20:50 1997'
_audit_creation_method 'from TEXRAY.INF file'
_cell_angle_alpha 90
_cell_angle_beta 94.73(2)
_cell_angle_gamma 90
_cell_formula_units_Z 8.00
_cell_length_a 26.744(5)
_cell_length_b 10.323(4)
_cell_length_c 21.785(6)
_cell_measurement_reflns_used 25
_cell_measurement_temperature 20.0
_cell_measurement_theta_max 29.97
_cell_measurement_theta_min 29.57
_cell_volume 5994(3)
_computing_cell_refinement 'MSC/AFC Diffractometer Control'
_computing_data_collection 'MSC/AFC Diffractometer Control'
_computing_data_reduction 'teXsan: PROCESS (MSC)'
_computing_publication_material 'teXsan: FINISH (MSC)'
_computing_structure_refinement 'teXsan: LS (MSC)'
_diffrn_ambient_temperature 20.0
_diffrn_measurement_device AFC7R
_diffrn_measurement_method 'omega/2-theta scans'
_diffrn_orient_matrix_UB_11 0.02800
_diffrn_orient_matrix_UB_12 -0.00922
_diffrn_orient_matrix_UB_13 0.03313
_diffrn_orient_matrix_UB_21 -0.02495
_diffrn_orient_matrix_UB_22 -0.00297
_diffrn_orient_matrix_UB_23 0.03173
_diffrn_orient_matrix_UB_31 -0.00190
_diffrn_orient_matrix_UB_32 -0.09639
_diffrn_orient_matrix_UB_33 -0.00415
_diffrn_radiation_monochromator graphite
_diffrn_radiation_source 'X-ray tube'
_diffrn_radiation_type MoKalpha
_diffrn_radiation_wavelength 0.7107
_diffrn_reflns_av_R_equivalents 6.24
_diffrn_reflns_limit_h_max 31
_diffrn_reflns_limit_h_min 0
_diffrn_reflns_limit_k_max 0
_diffrn_reflns_limit_k_min 0
_diffrn_reflns_limit_l_max 3
_diffrn_reflns_limit_l_min -3
_diffrn_reflns_number 5734
_diffrn_reflns_theta_max 25.0136
_diffrn_standards_decay_% 0.70
_diffrn_standards_interval_count 150
_diffrn_standards_number 3
_exptl_absorpt_coefficient_mu_cm 28.337
_exptl_absorpt_correction_T_max 1.000
_exptl_absorpt_correction_T_min 0.770
_exptl_absorpt_correction_type psi-scan
_exptl_crystal_colour green
_exptl_crystal_density_diffrn 1.569
_exptl_crystal_description prismatic
_exptl_crystal_F_000 2896.00
_exptl_crystal_size_max 0.600
_exptl_crystal_size_min 0.300
_refine_diff_density_max -1.31640
_refine_diff_density_min 0.76830
_refine_ls_extinction_coef 0.56894
_refine_ls_extinction_method Zachariasen_type_2_Gaussian_isotropic
_refine_ls_goodness_of_fit_obs 5.230
_refine_ls_matrix_type full
_refine_ls_number_parameters 326
_refine_ls_number_reflns 3737
_refine_ls_number_restraints 0
_refine_ls_R_factor_obs 0.0670
_refine_ls_shift/esd_max 0.0010
_refine_ls_structure_factor_coef F
_refine_ls_weighting_scheme sigma
_refine_ls_wR_factor_obs 0.0510
_cod_data_source_file ic971209p_4.cif
_cod_data_source_block '[Ni2(L2)(NCS)3](complex5)'
_cod_original_cell_volume 5993(3)
_cod_original_sg_symbol_H-M 'C 2/c '
_cod_original_formula_sum 'C21 H32 N7 O2 S3 Br Ni2'
_cod_database_code 4322687

loop_
_symmetry_equiv_pos_as_xyz
'   +x,   +y,   +z'
'1/2+x,1/2+y,   +z'
'   -x,   +y,1/2-z'
1/2-x,1/2+y,1/2-z
'   -x,   -y,   -z'
'1/2-x,1/2-y,   -z'
'   +x,   -y,1/2+z'
1/2+x,1/2-y,1/2+z

loop_
_atom_site_aniso_label
_atom_site_aniso_U_11
_atom_site_aniso_U_22
_atom_site_aniso_U_33
_atom_site_aniso_U_12
_atom_site_aniso_U_13
_atom_site_aniso_U_23
Br1 0.1027(9) 0.0881(8) 0.1055(9) -0.0545(7) 0.0228(7) -0.0231(7)
Ni1 0.0463(7) 0.0537(7) 0.0873(9) 0.0110(6) 0.0114(6) 0.0020(7)
Ni2 0.0428(6) 0.0413(6) 0.0680(7) 0.0019(5) 0.0077(5) 0.0010(6)
S1 0.079(2) 0.116(2) 0.085(2) -0.030(2) 0.006(2) 0.009(2)
S2 0.068(2) 0.090(2) 0.223(4) -0.027(2) -0.002(2) 0.003(2)
S3 0.110(2) 0.072(2) 0.110(2) 0.006(2) 0.008(2) -0.031(2)
O1 0.041(3) 0.040(3) 0.076(4) 0.010(3) 0.016(3) -0.001(3)
O2 0.058(4) 0.047(3) 0.070(4) -0.010(3) 0.001(3) 0.012(3)
N1 0.063(5) 0.043(5) 0.113(7) 0.014(4) 0.010(5) 0.003(4)
N2 0.060(6) 0.074(7) 0.163(10) 0.035(5) 0.022(6) 0.021(7)
N3 0.032(4) 0.067(5) 0.085(5) 0.004(4) 0.005(4) -0.003(5)
N4 0.066(5) 0.063(5) 0.055(5) 0.007(4) 0.001(4) 0.000(4)
N5 0.082(6) 0.078(6) 0.057(5) -0.010(4) 0.014(5) 0.003(5)
N6 0.047(4) 0.059(5) 0.083(5) 0.012(4) 0.008(4) -0.005(4)
N7 0.066(5) 0.050(5) 0.096(6) 0.003(4) 0.008(4) -0.006(4)
C1 0.060(6) 0.038(5) 0.056(6) -0.005(4) 0.011(4) -0.004(4)
C2 0.064(6) 0.034(5) 0.070(6) 0.002(4) 0.017(5) -0.003(4)
C3 0.091(7) 0.038(5) 0.068(6) -0.011(5) 0.023(5) -0.009(5)
C4 0.072(7) 0.058(6) 0.064(6) -0.020(5) 0.024(5) -0.009(5)
C5 0.050(5) 0.056(6) 0.070(6) -0.009(5) 0.013(4) -0.005(5)
C6 0.045(5) 0.051(6) 0.067(6) 0.002(4) 0.009(4) 0.006(5)
C7 0.090(7) 0.036(5) 0.069(6) 0.009(5) 0.025(6) -0.003(4)
C8 0.086(8) 0.067(8) 0.17(1) 0.038(6) 0.051(8) 0.017(7)
C9 0.083(9) 0.099(10) 0.17(1) 0.050(8) 0.029(8) 0.010(9)
C10 0.11(1) 0.18(1) 0.16(1) 0.072(9) -0.054(9) 0.01(1)
C11 0.053(7) 0.15(1) 0.31(2) 0.001(8) 0.060(10) -0.02(1)
C12 0.035(5) 0.061(6) 0.082(7) -0.002(4) 0.000(4) 0.012(5)
C13 0.057(6) 0.049(6) 0.123(9) 0.017(5) 0.013(5) -0.008(5)
C14 0.053(6) 0.073(7) 0.096(8) 0.001(5) 0.031(5) 0.007(6)
C15 0.066(6) 0.069(7) 0.095(7) -0.002(5) 0.017(6) -0.016(6)
C16 0.107(8) 0.085(8) 0.078(7) 0.021(6) 0.006(6) 0.027(6)
C17 0.084(7) 0.138(10) 0.072(7) 0.006(7) -0.006(6) 0.002(7)
C18 0.044(5) 0.061(6) 0.087(8) -0.012(4) 0.021(6) -0.008(6)
C19 0.054(6) 0.049(6) 0.124(9) 0.011(5) 0.010(6) -0.010(6)
C20 0.058(6) 0.048(6) 0.084(7) 0.004(5) 0.024(5) 0.002(5)
C21 0.132(9) 0.068(7) 0.078(7) -0.011(6) 0.021(6) 0.018(6)

loop_
_atom_site_label
_atom_site_fract_x
_atom_site_fract_y
_atom_site_fract_z
_atom_site_U_iso_or_equiv
_atom_site_thermal_displace_type
_atom_site_calc_flag
_atom_site_calc_attached_atom
Br1 -0.08223(4) -0.3048(1) -0.17955(5) 0.0980(4) Uij ? ?
Ni1 0.16387(4) 0.0392(1) -0.16122(5) 0.0621(4) Uij ? ?
Ni2 0.09331(4) 0.25098(10) -0.11115(5) 0.0505(3) Uij ? ?
S1 0.15074(10) 0.1557(3) -0.3727(1) 0.093(1) Uij ? ?
S2 0.2434(1) 0.4135(3) -0.1116(2) 0.127(1) Uij ? ?
S3 0.1188(1) 0.6577(3) -0.0156(1) 0.097(1) Uij ? ?
O1 0.0908(2) 0.0710(5) -0.1504(2) 0.052(2) Uij ? ?
O2 0.0876(2) 0.2993(5) -0.2079(2) 0.059(2) Uij ? ?
N1 0.1518(3) -0.1481(6) -0.1600(3) 0.073(3) Uij ? ?
N2 0.2400(3) -0.0155(9) -0.1498(5) 0.098(4) Uij ? ?
N3 0.0151(2) 0.2482(7) -0.1073(3) 0.061(2) Uij ? ?
N4 0.0971(3) 0.1857(7) -0.0189(3) 0.062(2) Uij ? ?
N5 0.1597(3) 0.0865(7) -0.2501(3) 0.072(3) Uij ? ?
N6 0.1724(2) 0.2162(7) -0.1202(3) 0.063(3) Uij ? ?
N7 0.1030(3) 0.4395(7) -0.0873(3) 0.070(3) Uij ? ?
C1 0.0530(3) -0.0174(7) -0.1568(3) 0.051(3) Uij ? ?
C2 0.0618(3) -0.1486(8) -0.1622(4) 0.055(3) Uij ? ?
C3 0.0202(4) -0.2340(8) -0.1686(4) 0.065(3) Uij ? ?
C4 -0.0275(3) -0.1868(9) -0.1724(4) 0.063(3) Uij ? ?
C5 -0.0362(3) -0.0591(8) -0.1664(4) 0.058(3) Uij ? ?
C6 0.0032(3) 0.0292(8) -0.1614(4) 0.054(3) Uij ? ?
C7 0.1108(4) -0.2089(8) -0.1609(4) 0.064(3) Uij ? ?
C8 0.1992(4) -0.2260(9) -0.1592(5) 0.104(4) Uij ? ?
C9 0.2395(4) -0.141(1) -0.1816(6) 0.116(5) Uij ? ?
C10 0.2561(4) -0.023(1) -0.0842(6) 0.155(6) Uij ? ?
C11 0.2736(4) 0.071(1) -0.1814(7) 0.168(7) Uij ? ?
C12 -0.0093(3) 0.1715(8) -0.1586(4) 0.060(3) Uij ? ?
C13 -0.0071(3) 0.3805(8) -0.1105(4) 0.076(3) Uij ? ?
C14 0.0062(3) 0.1887(8) -0.0458(5) 0.072(3) Uij ? ?
C15 0.0477(3) 0.2265(9) 0.0014(4) 0.076(3) Uij ? ?
C16 0.1035(4) 0.0431(10) -0.0113(4) 0.090(4) Uij ? ?
C17 0.1374(4) 0.248(1) 0.0226(4) 0.099(4) Uij ? ?
C18 0.1565(3) 0.1127(8) -0.3020(5) 0.063(3) Uij ? ?
C19 0.2024(3) 0.3057(9) -0.1167(5) 0.075(3) Uij ? ?
C20 0.1095(3) 0.5303(8) -0.0577(4) 0.062(3) Uij ? ?
C21 0.1102(4) 0.4068(9) -0.2346(4) 0.092(4) Uij ? ?

loop_
_atom_type_symbol
_atom_type_oxidation_number
_atom_type_number_in_cell
_atom_type_scat_dispersion_real
_atom_type_scat_dispersion_imag
_atom_type_scat_source
C 0 168 0.003 0.002 'International Tables'
H 0 256 0.000 0.000 'International Tables'
N 0 56 0.006 0.003 'International Tables'
O 0 16 0.011 0.006 'International Tables'
S 0 24 0.125 0.123 'International Tables'
Br 0 8 -0.290 2.459 'International Tables'
Ni 0 16 0.339 1.112 'International Tables'

loop_
_geom_angle_atom_site_label_1
_geom_angle_atom_site_label_2
_geom_angle_atom_site_label_3
_geom_angle
_geom_angle_site_symmetry_1
_geom_angle_site_symmetry_2
_geom_angle_site_symmetry_3
_geom_angle_publ_flag
O(1) Ni(1) N(1) 89.8(3) ? ? ? yes
O(1) Ni(1) N(2) 165.2(3) ? ? ? yes
O(1) Ni(1) N(5) 95.6(3) ? ? ? yes
O(1) Ni(1) N(6) 82.9(2) ? ? ? yes
N(1) Ni(1) N(2) 83.8(3) ? ? ? yes
N(1) Ni(1) N(5) 105.0(3) ? ? ? yes
N(1) Ni(1) N(6) 152.9(3) ? ? ? yes
N(2) Ni(1) N(5) 99.0(4) ? ? ? yes
N(2) Ni(1) N(6) 96.7(3) ? ? ? yes
N(5) Ni(1) N(6) 101.7(3) ? ? ? yes
O(1) Ni(2) O(2) 78.7(2) ? ? ? yes
O(1) Ni(2) N(3) 90.4(2) ? ? ? yes
O(1) Ni(2) N(4) 96.1(2) ? ? ? yes
O(1) Ni(2) N(6) 79.0(2) ? ? ? yes
O(1) Ni(2) N(7) 168.4(3) ? ? ? yes
O(2) Ni(2) N(3) 92.9(2) ? ? ? yes
O(2) Ni(2) N(4) 174.6(2) ? ? ? yes
O(2) Ni(2) N(6) 86.6(2) ? ? ? yes
O(2) Ni(2) N(7) 91.5(3) ? ? ? yes
N(3) Ni(2) N(4) 85.9(3) ? ? ? yes
N(3) Ni(2) N(6) 169.3(3) ? ? ? yes
N(3) Ni(2) N(7) 96.3(3) ? ? ? yes
N(4) Ni(2) N(6) 93.6(3) ? ? ? yes
N(4) Ni(2) N(7) 93.9(3) ? ? ? yes
N(6) Ni(2) N(7) 94.4(3) ? ? ? yes
Ni(1) O(1) Ni(2) 101.5(2) ? ? ? yes
Ni(1) O(1) C(1) 126.8(5) ? ? ? yes
Ni(2) O(1) C(1) 130.6(4) ? ? ? yes
Ni(2) O(2) C(21) 125.8(5) ? ? ? yes
Ni(1) N(1) C(7) 129.3(6) ? ? ? yes
Ni(1) N(1) C(8) 112.9(6) ? ? ? yes
C(7) N(1) C(8) 117.8(8) ? ? ? yes
Ni(1) N(2) C(9) 102.1(7) ? ? ? yes
Ni(1) N(2) C(10) 109.5(7) ? ? ? yes
Ni(1) N(2) C(11) 113.6(7) ? ? ? yes
C(9) N(2) C(10) 114.1(9) ? ? ? yes
C(9) N(2) C(11) 107(1) ? ? ? yes
C(10) N(2) C(11) 110(1) ? ? ? yes
Ni(2) N(3) C(12) 110.9(5) ? ? ? yes
Ni(2) N(3) C(13) 112.4(5) ? ? ? yes
Ni(2) N(3) C(14) 105.8(5) ? ? ? yes
C(12) N(3) C(13) 107.9(6) ? ? ? yes
C(12) N(3) C(14) 111.2(7) ? ? ? yes
C(13) N(3) C(14) 108.8(7) ? ? ? yes
Ni(2) N(4) C(15) 102.6(5) ? ? ? yes
Ni(2) N(4) C(16) 114.7(5) ? ? ? yes
Ni(2) N(4) C(17) 114.5(6) ? ? ? yes
C(15) N(4) C(16) 110.0(7) ? ? ? yes
C(15) N(4) C(17) 108.2(7) ? ? ? yes
C(16) N(4) C(17) 106.7(7) ? ? ? yes
Ni(1) N(5) C(18) 178.8(7) ? ? ? yes
Ni(1) N(6) Ni(2) 96.5(3) ? ? ? yes
Ni(1) N(6) C(19) 138.9(6) ? ? ? yes
Ni(2) N(6) C(19) 120.6(6) ? ? ? yes
Ni(2) N(7) C(20) 160.6(8) ? ? ? yes
O(1) C(1) C(2) 122.4(7) ? ? ? yes
O(1) C(1) C(6) 117.9(7) ? ? ? yes
C(2) C(1) C(6) 119.6(8) ? ? ? yes
C(1) C(2) C(3) 118.7(8) ? ? ? yes
C(1) C(2) C(7) 125.4(8) ? ? ? yes
C(3) C(2) C(7) 115.9(8) ? ? ? yes
C(2) C(3) C(4) 120.5(8) ? ? ? yes
Br(1) C(4) C(3) 119.2(7) ? ? ? yes
Br(1) C(4) C(5) 119.8(7) ? ? ? yes
C(3) C(4) C(5) 120.9(8) ? ? ? yes
C(4) C(5) C(6) 120.8(8) ? ? ? yes
C(1) C(6) C(5) 119.1(8) ? ? ? yes
C(1) C(6) C(12) 122.6(7) ? ? ? yes
C(5) C(6) C(12) 118.3(7) ? ? ? yes
N(1) C(7) C(2) 124.7(8) ? ? ? yes
N(1) C(8) C(9) 108.0(8) ? ? ? yes
N(2) C(9) C(8) 110.0(9) ? ? ? yes
N(3) C(12) C(6) 117.9(7) ? ? ? yes
N(3) C(14) C(15) 109.8(7) ? ? ? yes
N(4) C(15) C(14) 110.4(7) ? ? ? yes
S(1) C(18) N(5) 177.1(9) ? ? ? yes
S(2) C(19) N(6) 176.4(8) ? ? ? yes
S(3) C(20) N(7) 179.6(9) ? ? ? yes

loop_
_geom_bond_atom_site_label_1
_geom_bond_atom_site_label_2
_geom_bond_distance
_geom_bond_site_symmetry_1
_geom_bond_site_symmetry_2
_geom_bond_publ_flag
Br(1) C(4) 1.900(8) ? ? yes
Ni(1) O(1) 2.013(4) ? ? yes
Ni(1) N(1) 1.961(7) ? ? yes
Ni(1) N(2) 2.108(7) ? ? yes
Ni(1) N(5) 1.991(7) ? ? yes
Ni(1) N(6) 2.039(7) ? ? yes
Ni(2) O(1) 2.044(5) ? ? yes
Ni(2) O(2) 2.159(5) ? ? yes
Ni(2) N(3) 2.100(6) ? ? yes
Ni(2) N(4) 2.113(6) ? ? yes
Ni(2) N(6) 2.170(6) ? ? yes
Ni(2) N(7) 2.025(7) ? ? yes
S(1) C(18) 1.598(10) ? ? yes
S(2) C(19) 1.561(9) ? ? yes
S(3) C(20) 1.612(9) ? ? yes
O(1) C(1) 1.362(8) ? ? yes
O(2) C(21) 1.412(9) ? ? yes
N(1) C(7) 1.262(9) ? ? yes
N(1) C(8) 1.501(10) ? ? yes
N(2) C(9) 1.47(1) ? ? yes
N(2) C(10) 1.46(1) ? ? yes
N(2) C(11) 1.48(1) ? ? yes
N(3) C(12) 1.476(9) ? ? yes
N(3) C(13) 1.490(9) ? ? yes
N(3) C(14) 1.512(10) ? ? yes
N(4) C(15) 1.489(9) ? ? yes
N(4) C(16) 1.49(1) ? ? yes
N(4) C(17) 1.49(1) ? ? yes
N(5) C(18) 1.159(9) ? ? yes
N(6) C(19) 1.221(9) ? ? yes
N(7) C(20) 1.143(9) ? ? yes
C(1) C(2) 1.381(9) ? ? yes
C(1) C(6) 1.413(10) ? ? yes
C(2) C(3) 1.42(1) ? ? yes
C(2) C(7) 1.45(1) ? ? yes
C(3) C(4) 1.36(1) ? ? yes
C(4) C(5) 1.35(1) ? ? yes
C(5) C(6) 1.391(10) ? ? yes
C(6) C(12) 1.51(1) ? ? yes
C(8) C(9) 1.50(1) ? ? yes
C(14) C(15) 1.50(1) ? ? yes
